data_7129598
loop_
_publ_author_name
'Zurakowski, Joseph A.'
'Austen, Brady'
'Brown, Kasey C.'
'Drover, Marcus W.'

_publ_section_title
;
 Bis(1-Bora-4-phosphorinane) Ring Closure at Cp*M (M = Fe, Co) Complexes
;
_journal_name_full 'Chemical Communications'
_journal_paper_doi 10.1039/D1CC07060F
_journal_year 2022
_chemical_formula_moiety 'C20 H32 Cl2 Fe P4'
_chemical_formula_sum 'C20 H32 Cl2 Fe P4'
_chemical_formula_weight 523.08
_chemical_name_systematic 'Compound 5'
_space_group_crystal_system monoclinic
_space_group_IT_number 14
_space_group_name_Hall '-P 2ybc'
_space_group_name_H-M_alt 'P 1 21/c 1'
_atom_sites_solution_hydrogens geom
_audit_creation_date 2018-05-20
_audit_creation_method
;
Olex2 1.2
(compiled May 18 2018 14:05:52 for OlexSys, GUI svn.r5497)
;
_audit_update_record
;
2021-10-22 deposited with the CCDC.	2022-01-20 downloaded from the CCDC.
;
_cell_angle_alpha 90
_cell_angle_beta 110.928(2)
_cell_angle_gamma 90
_cell_formula_units_Z 2
_cell_length_a 8.9554(5)
_cell_length_b 11.4309(6)
_cell_length_c 12.4135(9)
_cell_measurement_reflns_used 9832
_cell_measurement_temperature 90(2)
_cell_measurement_theta_max 39.047
_cell_measurement_theta_min 3.018
_cell_volume 1186.92(13)
_computing_cell_refinement 'SAINT V8.38A (?, 2016)'
_computing_data_reduction 'SAINT V8.38A (?, 2016)'
_computing_molecular_graphics 'Olex2 (Dolomanov et al., 2009)'
_computing_publication_material 'Olex2 (Dolomanov et al., 2009)'
_computing_structure_refinement 'ShelXL (Sheldrick, 2015)'
_computing_structure_solution 'SHELXT 2014/5 (Sheldrick, 2014)'
_diffrn_ambient_temperature 90(2)
_diffrn_measured_fraction_theta_full 1.000
_diffrn_measured_fraction_theta_max 0.981
_diffrn_measurement_device_type 'Apex Duo II'
_diffrn_radiation_type MoK\a
_diffrn_radiation_wavelength 0.71073
_diffrn_reflns_av_R_equivalents 0.0572
_diffrn_reflns_av_unetI/netI 0.0417
_diffrn_reflns_Laue_measured_fraction_full 1.000
_diffrn_reflns_Laue_measured_fraction_max 0.981
_diffrn_reflns_limit_h_max 15
_diffrn_reflns_limit_h_min -16
_diffrn_reflns_limit_k_max 20
_diffrn_reflns_limit_k_min -20
_diffrn_reflns_limit_l_max 22
_diffrn_reflns_limit_l_min -22
_diffrn_reflns_number 74151
_diffrn_reflns_point_group_measured_fraction_full 1.000
_diffrn_reflns_point_group_measured_fraction_max 0.981
_diffrn_reflns_theta_full 25.242
_diffrn_reflns_theta_max 39.891
_diffrn_reflns_theta_min 2.502
_exptl_absorpt_coefficient_mu 1.135
_exptl_absorpt_correction_T_max 1.0000
_exptl_absorpt_correction_T_min 0.9196
_exptl_absorpt_correction_type multi-scan
_exptl_absorpt_process_details
;
SADABS-2016/2 (Bruker,2016) was used for absorption correction.
wR2(int) was 0.0713 before and 0.0492 after correction.
The Ratio of minimum to maximum transmission is 0.9196.
The \l/2 correction factor is Not present.
;
_exptl_crystal_colour 'clear green'
_exptl_crystal_colour_lustre clear
_exptl_crystal_colour_primary green
_exptl_crystal_density_diffrn 1.464
_exptl_crystal_description block
_exptl_crystal_F_000 544
_exptl_crystal_size_max 0.3
_exptl_crystal_size_mid 0.19
_exptl_crystal_size_min 0.12
_refine_diff_density_max 0.849
_refine_diff_density_min -0.912
_refine_diff_density_rms 0.174
_refine_ls_extinction_method none
_refine_ls_goodness_of_fit_ref 1.044
_refine_ls_hydrogen_treatment constr
_refine_ls_matrix_type full
_refine_ls_number_parameters 124
_refine_ls_number_reflns 7170
_refine_ls_number_restraints 0
_refine_ls_restrained_S_all 1.044
_refine_ls_R_factor_all 0.0640
_refine_ls_R_factor_gt 0.0366
_refine_ls_shift/su_max 0.001
_refine_ls_shift/su_mean 0.000
_refine_ls_structure_factor_coef Fsqd
_refine_ls_weighting_details 'w=1/[\s^2^(Fo^2^)+(0.0265P)^2^+0.5424P] where P=(Fo^2^+2Fc^2^)/3'
_refine_ls_weighting_scheme calc
_refine_ls_wR_factor_gt 0.0645
_refine_ls_wR_factor_ref 0.0708
_reflns_Friedel_coverage 0.000
_reflns_number_gt 5534
_reflns_number_total 7170
_reflns_threshold_expression 'I > 2\s(I)'
_cod_data_source_file d1cc07060f3.cif
_cod_data_source_block p17382
_cod_database_code 7129598
_shelx_shelxl_version_number 2016/6
_shelx_space_group_comment
;
The symmetry employed for this shelxl refinement is uniquely defined
by the following loop, which should always be used as a source of
symmetry information in preference to the above space-group names.
They are only intended as comments.
;
_shelx_estimated_absorpt_t_max 0.876
_shelx_estimated_absorpt_t_min 0.727
_olex2_refinement_description
;
1. Fixed Uiso
 At 1.2 times of:
  All C(H) groups, All C(H,H) groups
2.a Secondary CH2 refined with riding coordinates:
 C5(H5A,H5B), C6(H6A,H6B)
2.b Aromatic/amide H refined with riding coordinates:
 C2(H2), C4(H4), C7(H7), C9(H9)
2.c X=CH2 refined with riding coordinates:
 C1(H1A,H1B), C3(H3A,H3B), C8(H8A,H8B), C10(H10A,H10B)
;
_olex2_submission_special_instructions 'No special instructions were received'

loop_
_space_group_symop_operation_xyz
'x, y, z'
'-x, y+1/2, -z+1/2'
'-x, -y, -z'
'x, -y-1/2, z-1/2'

loop_
_atom_site_label
_atom_site_type_symbol
_atom_site_fract_x
_atom_site_fract_y
_atom_site_fract_z
_atom_site_U_iso_or_equiv
_atom_site_adp_type
_atom_site_occupancy
_atom_site_site_symmetry_order
_atom_site_calc_flag
_atom_site_refinement_flags_posn
_atom_site_refinement_flags_adp
_atom_site_refinement_flags_occupancy
_atom_site_disorder_assembly
_atom_site_disorder_group
Fe1 Fe 0.500000 0.500000 0.500000 0.00824(4) Uani 1 2 d S T P . .
Cl02 Cl 0.37568(3) 0.41289(2) 0.61661(2) 0.01325(4) Uani 1 1 d . . . . .
P1 P 0.28676(3) 0.44307(2) 0.35128(2) 0.01084(5) Uani 1 1 d . . . . .
P2 P 0.60525(3) 0.32605(2) 0.48283(2) 0.01076(5) Uani 1 1 d . . . . .
C1 C -0.03124(14) 0.52061(11) 0.27053(11) 0.0225(2) Uani 1 1 d . . . . .
H1A H -0.020361 0.539015 0.199068 0.027 Uiso 1 1 calc R . . . .
H1B H -0.129779 0.534588 0.280953 0.027 Uiso 1 1 calc R . . . .
C2 C 0.09121(12) 0.47538(9) 0.35581(9) 0.01579(17) Uani 1 1 d . . . . .
H2 H 0.074728 0.458406 0.425650 0.019 Uiso 1 1 calc R . . . .
C3 C 0.24758(15) 0.42675(12) 0.11688(10) 0.0234(2) Uani 1 1 d . . . . .
H3A H 0.242578 0.344052 0.122409 0.028 Uiso 1 1 calc R . . . .
H3B H 0.238531 0.462093 0.045553 0.028 Uiso 1 1 calc R . . . .
C4 C 0.26718(13) 0.49281(10) 0.20867(9) 0.01657(18) Uani 1 1 d . . . . .
H4 H 0.271374 0.574944 0.198424 0.020 Uiso 1 1 calc R . . . .
C5 C 0.29064(12) 0.28239(9) 0.34482(9) 0.01534(17) Uani 1 1 d . . . . .
H5A H 0.257800 0.248245 0.406228 0.018 Uiso 1 1 calc R . . . .
H5B H 0.215902 0.254610 0.269262 0.018 Uiso 1 1 calc R . . . .
C6 C 0.46135(12) 0.24536(9) 0.36149(9) 0.01519(17) Uani 1 1 d . . . . .
H6A H 0.483157 0.261312 0.290109 0.018 Uiso 1 1 calc R . . . .
H6B H 0.473725 0.160279 0.377032 0.018 Uiso 1 1 calc R . . . .
C7 C 0.65876(13) 0.22835(9) 0.60539(9) 0.01641(18) Uani 1 1 d . . . . .
H7 H 0.741120 0.253682 0.673867 0.020 Uiso 1 1 calc R . . . .
C8 C 0.59447(15) 0.12542(10) 0.60881(11) 0.0213(2) Uani 1 1 d . . . . .
H8A H 0.511677 0.096293 0.542475 0.026 Uiso 1 1 calc R . . . .
H8B H 0.630901 0.080318 0.677600 0.026 Uiso 1 1 calc R . . . .
C9 C 0.78203(13) 0.31902(10) 0.44394(10) 0.01672(18) Uani 1 1 d . . . . .
H9 H 0.789539 0.374472 0.389101 0.020 Uiso 1 1 calc R . . . .
C10 C 0.90123(15) 0.24408(11) 0.48469(13) 0.0262(2) Uani 1 1 d . . . . .
H10A H 0.899092 0.186979 0.539727 0.031 Uiso 1 1 calc R . . . .
H10B H 0.989141 0.247268 0.458977 0.031 Uiso 1 1 calc R . . . .

loop_
_atom_site_aniso_label
_atom_site_aniso_U_11
_atom_site_aniso_U_22
_atom_site_aniso_U_33
_atom_site_aniso_U_23
_atom_site_aniso_U_13
_atom_site_aniso_U_12
Fe1 0.00901(8) 0.00789(7) 0.00820(7) -0.00006(6) 0.00353(6) -0.00027(6)
Cl02 0.01443(9) 0.01366(9) 0.01373(9) 0.00337(7) 0.00753(7) 0.00075(7)
P1 0.01019(10) 0.01101(10) 0.01065(10) -0.00072(8) 0.00289(8) -0.00084(8)
P2 0.01199(10) 0.00934(10) 0.01101(10) -0.00026(7) 0.00418(8) 0.00085(8)
C1 0.0142(4) 0.0248(5) 0.0262(5) 0.0013(4) 0.0045(4) 0.0021(4)
C2 0.0113(4) 0.0161(4) 0.0198(4) -0.0017(3) 0.0054(3) -0.0016(3)
C3 0.0237(5) 0.0308(6) 0.0135(4) -0.0021(4) 0.0041(4) 0.0004(4)
C4 0.0157(4) 0.0203(5) 0.0122(4) 0.0013(3) 0.0031(3) 0.0003(4)
C5 0.0153(4) 0.0124(4) 0.0167(4) -0.0028(3) 0.0037(3) -0.0025(3)
C6 0.0175(4) 0.0122(4) 0.0145(4) -0.0035(3) 0.0042(3) 0.0003(3)
C7 0.0204(5) 0.0132(4) 0.0143(4) 0.0018(3) 0.0046(3) 0.0026(3)
C8 0.0258(5) 0.0161(5) 0.0225(5) 0.0049(4) 0.0094(4) 0.0011(4)
C9 0.0163(4) 0.0158(4) 0.0205(4) -0.0009(3) 0.0095(4) 0.0017(3)
C10 0.0193(5) 0.0222(5) 0.0401(7) 0.0037(5) 0.0145(5) 0.0053(4)

loop_
_atom_type_symbol
_atom_type_description
_atom_type_scat_dispersion_real
_atom_type_scat_dispersion_imag
_atom_type_scat_source
C C 0.0033 0.0016 'International Tables Vol C Tables 4.2.6.8 and 6.1.1.4'
H H 0.0000 0.0000 'International Tables Vol C Tables 4.2.6.8 and 6.1.1.4'
Cl Cl 0.1484 0.1585 'International Tables Vol C Tables 4.2.6.8 and 6.1.1.4'
Fe Fe 0.3463 0.8444 'International Tables Vol C Tables 4.2.6.8 and 6.1.1.4'
P P 0.1023 0.0942 'International Tables Vol C Tables 4.2.6.8 and 6.1.1.4'

loop_
_geom_angle_atom_site_label_1
_geom_angle_atom_site_label_2
_geom_angle_atom_site_label_3
_geom_angle
_geom_angle_site_symmetry_1
_geom_angle_site_symmetry_3
_geom_angle_publ_flag
Cl02 Fe1 Cl02 180.0 3_666 . ?
P1 Fe1 Cl02 93.905(10) . 3_666 ?
P1 Fe1 Cl02 86.095(10) . . ?
P1 Fe1 Cl02 93.905(10) 3_666 . ?
P1 Fe1 Cl02 86.094(10) 3_666 3_666 ?
P1 Fe1 P1 180.0 . 3_666 ?
P1 Fe1 P2 94.174(10) . 3_666 ?
P1 Fe1 P2 85.826(10) 3_666 3_666 ?
P1 Fe1 P2 94.174(10) 3_666 . ?
P1 Fe1 P2 85.826(9) . . ?
P2 Fe1 Cl02 90.546(9) 3_666 . ?
P2 Fe1 Cl02 89.453(9) 3_666 3_666 ?
P2 Fe1 Cl02 90.546(9) . 3_666 ?
P2 Fe1 Cl02 89.455(9) . . ?
P2 Fe1 P2 180.0 3_666 . ?
C2 P1 Fe1 117.85(4) . . ?
C2 P1 C5 103.81(5) . . ?
C4 P1 Fe1 118.33(4) . . ?
C4 P1 C2 102.11(5) . . ?
C4 P1 C5 105.56(5) . . ?
C5 P1 Fe1 107.70(3) . . ?
C6 P2 Fe1 109.06(3) . . ?
C7 P2 Fe1 117.49(4) . . ?
C7 P2 C6 106.04(5) . . ?
C7 P2 C9 101.67(5) . . ?
C9 P2 Fe1 120.05(4) . . ?
C9 P2 C6 100.50(5) . . ?
H1A C1 H1B 120.0 . . ?
C2 C1 H1A 120.0 . . ?
C2 C1 H1B 120.0 . . ?
P1 C2 H2 117.0 . . ?
C1 C2 P1 125.99(9) . . ?
C1 C2 H2 117.0 . . ?
H3A C3 H3B 120.0 . . ?
C4 C3 H3A 120.0 . . ?
C4 C3 H3B 120.0 . . ?
P1 C4 H4 116.6 . . ?
C3 C4 P1 126.84(10) . . ?
C3 C4 H4 116.6 . . ?
P1 C5 H5A 110.2 . . ?
P1 C5 H5B 110.2 . . ?
H5A C5 H5B 108.5 . . ?
C6 C5 P1 107.72(7) . . ?
C6 C5 H5A 110.2 . . ?
C6 C5 H5B 110.2 . . ?
P2 C6 H6A 109.6 . . ?
P2 C6 H6B 109.6 . . ?
C5 C6 P2 110.24(7) . . ?
C5 C6 H6A 109.6 . . ?
C5 C6 H6B 109.6 . . ?
H6A C6 H6B 108.1 . . ?
P2 C7 H7 116.9 . . ?
C8 C7 P2 126.24(9) . . ?
C8 C7 H7 116.9 . . ?
C7 C8 H8A 120.0 . . ?
C7 C8 H8B 120.0 . . ?
H8A C8 H8B 120.0 . . ?
P2 C9 H9 116.9 . . ?
C10 C9 P2 126.14(10) . . ?
C10 C9 H9 116.9 . . ?
C9 C10 H10A 120.0 . . ?
C9 C10 H10B 120.0 . . ?
H10A C10 H10B 120.0 . . ?

loop_
_geom_bond_atom_site_label_1
_geom_bond_atom_site_label_2
_geom_bond_distance
_geom_bond_site_symmetry_2
_geom_bond_publ_flag
Fe1 Cl02 2.3404(2) . ?
Fe1 Cl02 2.3404(2) 3_666 ?
Fe1 P1 2.2271(3) . ?
Fe1 P1 2.2271(3) 3_666 ?
Fe1 P2 2.2429(3) 3_666 ?
Fe1 P2 2.2429(3) . ?
P1 C2 1.8102(11) . ?
P1 C4 1.8072(11) . ?
P1 C5 1.8393(10) . ?
P2 C6 1.8422(10) . ?
P2 C7 1.8086(11) . ?
P2 C9 1.8144(11) . ?
C1 H1A 0.9500 . ?
C1 H1B 0.9500 . ?
C1 C2 1.3271(16) . ?
C2 H2 0.9500 . ?
C3 H3A 0.9500 . ?
C3 H3B 0.9500 . ?
C3 C4 1.3253(16) . ?
C4 H4 0.9500 . ?
C5 H5A 0.9900 . ?
C5 H5B 0.9900 . ?
C5 C6 1.5274(15) . ?
C6 H6A 0.9900 . ?
C6 H6B 0.9900 . ?
C7 H7 0.9500 . ?
C7 C8 1.3171(16) . ?
C8 H8A 0.9500 . ?
C8 H8B 0.9500 . ?
C9 H9 0.9500 . ?
C9 C10 1.3204(16) . ?
C10 H10A 0.9500 . ?
C10 H10B 0.9500 . ?
